data_4024325
loop_
_publ_author_name
'Pawe\/l Dydio'
'Tomasz Zieli\'nski'
'Janusz Jurczak'

_publ_section_title
;
Bishydrazide Derivatives of Isoindoline as Simple Anion Receptors
;
_journal_name_full 'Journal of Organic Chemistry'
_journal_page_first 1525
_journal_page_last 1530
_journal_paper_doi 10.1021/jo802288u
_journal_volume 74
_journal_year 2009
_chemical_formula_sum 'C20 H31 N5 O3'
_chemical_formula_weight 389.50
_chemical_name_systematic
; 
 ? 
;
_space_group_IT_number 148
_symmetry_cell_setting trigonal
_symmetry_space_group_name_Hall '-R 3'
_symmetry_space_group_name_H-M 'R -3 :H'
_atom_sites_solution_hydrogens geom
_atom_sites_solution_primary direct
_atom_sites_solution_secondary difmap
_audit_creation_method SHELXL-97
_cell_angle_alpha 90.00
_cell_angle_beta 90.00
_cell_angle_gamma 120.00
_cell_formula_units_Z 36
_cell_length_a 28.0388(9)
_cell_length_b 28.0388(9)
_cell_length_c 28.6416(12)
_cell_measurement_temperature 100(2)
_cell_volume 19500.5(12)
_computing_cell_refinement
;
CrysAlis RED, Oxford Diffraction Ltd.,
Version 1.171.28cycle4 beta (release 11-11-2005 CrysAlis171 .NET)
(compiled Nov 11 2005,15:50:43)
;
_computing_data_collection
;
CrysAlis CCD, Oxford Diffraction Ltd.,
Version 1.171.28cycle4 beta (release 11-11-2005 CrysAlis171 .NET)
(compiled Nov 11 2005,15:50:43)
;
_computing_data_reduction
;
CrysAlis RED, Oxford Diffraction Ltd.,
Version 1.171.28cycle4 beta (release 11-11-2005 CrysAlis171 .NET)
(compiled Nov 11 2005,15:50:43)
;
_computing_molecular_graphics 'Diamond 2.1'
_computing_publication_material SHELXTL-97
_computing_structure_refinement 'SHELXL-97 (Sheldrick, 1997)'
_computing_structure_solution 'SHELXS-97 (Sheldrick, 1990)'
_diffrn_ambient_temperature 100(2)
_diffrn_detector_area_resol_mean 8.6479
_diffrn_measured_fraction_theta_full 0.996
_diffrn_measured_fraction_theta_max 0.965
_diffrn_measurement_device_type 'KM4 CCD'
_diffrn_measurement_method 'omega scan'
_diffrn_radiation_monochromator graphite
_diffrn_radiation_source 'fine-focus sealed tube'
_diffrn_radiation_type MoK\a
_diffrn_radiation_wavelength 0.71073
_diffrn_reflns_av_R_equivalents 0.0268
_diffrn_reflns_av_sigmaI/netI 0.0373
_diffrn_reflns_limit_h_max 37
_diffrn_reflns_limit_h_min -37
_diffrn_reflns_limit_k_max 37
_diffrn_reflns_limit_k_min -37
_diffrn_reflns_limit_l_max 37
_diffrn_reflns_limit_l_min -38
_diffrn_reflns_number 123285
_diffrn_reflns_theta_full 28.00
_diffrn_reflns_theta_max 28.67
_diffrn_reflns_theta_min 2.91
_diffrn_standards_number '1 frame'
_exptl_absorpt_coefficient_mu 0.082
_exptl_absorpt_correction_T_max 0.98
_exptl_absorpt_correction_T_min 0.96
_exptl_absorpt_correction_type multi-scan
_exptl_absorpt_process_details
;
CrysAlis RED, Oxford Diffraction Ltd.,
Version 1.171.28cycle4 beta (release 11-11-2005 CrysAlis171 .NET)
(compiled Nov 11 2005,15:50:43)
Empirical absorption correction using spherical harmonics,
 implemented in SCALE3 ABSPACK scaling algorithm.
;
_exptl_crystal_colour yellow
_exptl_crystal_density_diffrn 1.194
_exptl_crystal_density_method 'not measured'
_exptl_crystal_description prismatic
_exptl_crystal_F_000 7560
_exptl_crystal_size_max 0.66
_exptl_crystal_size_mid 0.41
_exptl_crystal_size_min 0.27
_refine_diff_density_max 0.409
_refine_diff_density_min -0.367
_refine_diff_density_rms 0.050
_refine_ls_extinction_method none
_refine_ls_goodness_of_fit_ref 1.040
_refine_ls_hydrogen_treatment mixed
_refine_ls_matrix_type full
_refine_ls_number_parameters 677
_refine_ls_number_reflns 10796
_refine_ls_number_restraints 55
_refine_ls_restrained_S_all 1.060
_refine_ls_R_factor_all 0.0969
_refine_ls_R_factor_gt 0.0487
_refine_ls_shift/su_max 0.001
_refine_ls_shift/su_mean 0.000
_refine_ls_structure_factor_coef Fsqd
_refine_ls_weighting_details 'calc w=1/[\s^2^(Fo^2^)+(0.0955P)^2^+2.2513P] where P=(Fo^2^+2Fc^2^)/3'
_refine_ls_weighting_scheme calc
_refine_ls_wR_factor_gt 0.1467
_refine_ls_wR_factor_ref 0.1694
_reflns_number_gt 5719
_reflns_number_total 10796
_reflns_threshold_expression >2sigma(I)
_cod_data_source_file jo802288u_si_002.cif
_cod_data_source_block p101_br
_cod_depositor_comments
;
The following automatic conversions were performed:
'_symmetry_cell_setting' value 'Trigonal' changed to 'trigonal' according
to '/home/saulius/struct/CIF-dictionaries/cif_core.dic' dictionary named
'cif_core.dic' version 2.4.1 from 2010-06-29.

Automatic conversion script
Id: cif_fix_enum 1527 2010-12-29 10:47:43Z saulius 
;
_cod_original_sg_symbol_H-M R-3
_cod_database_code 4024325

loop_
_symmetry_equiv_pos_as_xyz
'x, y, z'
'-y, x-y, z'
'-x+y, -x, z'
'x+2/3, y+1/3, z+1/3'
'-y+2/3, x-y+1/3, z+1/3'
'-x+y+2/3, -x+1/3, z+1/3'
'x+1/3, y+2/3, z+2/3'
'-y+1/3, x-y+2/3, z+2/3'
'-x+y+1/3, -x+2/3, z+2/3'
'-x, -y, -z'
'y, -x+y, -z'
'x-y, x, -z'
'-x+2/3, -y+1/3, -z+1/3'
'y+2/3, -x+y+1/3, -z+1/3'
'x-y+2/3, x+1/3, -z+1/3'
'-x+1/3, -y+2/3, -z+2/3'
'y+1/3, -x+y+2/3, -z+2/3'
'x-y+1/3, x+2/3, -z+2/3'

loop_
_atom_site_label
_atom_site_type_symbol
_atom_site_fract_x
_atom_site_fract_y
_atom_site_fract_z
_atom_site_U_iso_or_equiv
_atom_site_adp_type
_atom_site_occupancy
_atom_site_symmetry_multiplicity
_atom_site_calc_flag
_atom_site_refinement_flags
_atom_site_disorder_assembly
_atom_site_disorder_group
O1A O 0.66445(5) 0.55771(5) 0.08898(5) 0.0231(3) Uani 1 1 d . . .
H1AA H 0.6445(9) 0.5360(9) 0.1079(8) 0.050(7) Uiso 1 1 d . . .
H1AB H 0.6468(10) 0.5676(9) 0.0669(8) 0.057(7) Uiso 1 1 d . . .
N1A N 0.68963(5) 0.66267(5) 0.16931(5) 0.0200(3) Uani 1 1 d . A .
H1A H 0.6749(8) 0.6586(8) 0.1404(7) 0.037(5) Uiso 1 1 d . . .
N2A N 0.74551(5) 0.70085(5) 0.17670(4) 0.0183(3) Uani 1 1 d . . .
N3A N 0.76404(5) 0.65476(5) 0.11438(4) 0.0169(3) Uani 1 1 d . . .
H3A H 0.7322(8) 0.6248(8) 0.1133(6) 0.026(5) Uiso 1 1 d . . .
N4A N 0.81674(5) 0.63020(5) 0.06208(4) 0.0189(3) Uani 1 1 d . . .
N5A N 0.76897(6) 0.58462(5) 0.04645(5) 0.0216(3) Uani 1 1 d . . .
H5A H 0.7346(8) 0.5755(8) 0.0607(7) 0.041(5) Uiso 1 1 d . . .
C6A C 0.65546(6) 0.64372(7) 0.20636(6) 0.0217(4) Uani 1 1 d . . .
O7A O 0.67251(4) 0.65428(5) 0.24675(4) 0.0259(3) Uani 1 1 d . A .
C8A C 0.59563(7) 0.60568(8) 0.19433(6) 0.0347(4) Uani 0.65 1 d PD A 1
H8A1 H 0.5878 0.6172 0.1640 0.042 Uiso 0.65 1 calc PR A 1
H8A2 H 0.5895 0.5679 0.1904 0.042 Uiso 0.65 1 calc PR A 1
C9A C 0.55573(16) 0.60423(18) 0.22984(15) 0.0433(11) Uani 0.65 1 d PDU A 1
H9A1 H 0.5629 0.6421 0.2355 0.052 Uiso 0.65 1 calc PR A 1
H9A2 H 0.5610 0.5896 0.2597 0.052 Uiso 0.65 1 calc PR A 1
C10A C 0.49601(13) 0.56768(15) 0.21290(15) 0.0487(9) Uani 0.65 1 d PD A 1
H10A H 0.4714 0.5734 0.2340 0.058 Uiso 0.65 1 calc PR A 1
H10B H 0.4927 0.5803 0.1814 0.058 Uiso 0.65 1 calc PR A 1
C11A C 0.47560(17) 0.50614(15) 0.21044(14) 0.0477(9) Uani 0.65 1 d PD A 1
H11A H 0.5001 0.5000 0.1896 0.057 Uiso 0.65 1 calc PR A 1
H11B H 0.4779 0.4929 0.2420 0.057 Uiso 0.65 1 calc PR A 1
C12A C 0.4167(3) 0.4726(3) 0.1927(4) 0.058(2) Uani 0.65 1 d PD A 1
H12A H 0.3920 0.4775 0.2138 0.086 Uiso 0.65 1 calc PR A 1
H12B H 0.4060 0.4336 0.1917 0.086 Uiso 0.65 1 calc PR A 1
H12C H 0.4143 0.4851 0.1613 0.086 Uiso 0.65 1 calc PR A 1
C8C C 0.59563(7) 0.60568(8) 0.19433(6) 0.0347(4) Uani 0.35 1 d PD A 2
H8C1 H 0.5821 0.6269 0.1766 0.042 Uiso 0.35 1 calc PR A 2
H8C2 H 0.5932 0.5764 0.1734 0.042 Uiso 0.35 1 calc PR A 2
C9C C 0.5592(4) 0.5797(4) 0.2339(4) 0.092(4) Uani 0.35 1 d PDU A 2
H9C1 H 0.5561 0.6093 0.2500 0.111 Uiso 0.35 1 calc PR A 2
H9C2 H 0.5792 0.5683 0.2555 0.111 Uiso 0.35 1 calc PR A 2
C10C C 0.5006(3) 0.5307(5) 0.2304(3) 0.089(3) Uani 0.35 1 d PD A 2
H10C H 0.5025 0.4972 0.2233 0.107 Uiso 0.35 1 calc PR A 2
H10D H 0.4823 0.5252 0.2611 0.107 Uiso 0.35 1 calc PR A 2
C11C C 0.4668(3) 0.5372(4) 0.1950(3) 0.066(2) Uani 0.35 1 d PD A 2
H11C H 0.4869 0.5466 0.1649 0.079 Uiso 0.35 1 calc PR A 2
H11D H 0.4618 0.5685 0.2038 0.079 Uiso 0.35 1 calc PR A 2
C12C C 0.4105(7) 0.4866(6) 0.1880(9) 0.078(5) Uani 0.35 1 d PD A 2
H12D H 0.4148 0.4545 0.1821 0.117 Uiso 0.35 1 calc PR A 2
H12E H 0.3923 0.4924 0.1612 0.117 Uiso 0.35 1 calc PR A 2
H12F H 0.3882 0.4802 0.2161 0.117 Uiso 0.35 1 calc PR A 2
C13A C 0.77781(6) 0.69481(6) 0.14828(5) 0.0164(3) Uani 1 1 d . . .
C14A C 0.83815(6) 0.73060(6) 0.14686(5) 0.0165(3) Uani 1 1 d . . .
C15A C 0.87353(6) 0.77635(6) 0.17339(5) 0.0196(3) Uani 1 1 d . . .
H15A H 0.8600 0.7902 0.1971 0.023 Uiso 1 1 calc R . .
C16A C 0.92960(7) 0.80107(6) 0.16385(6) 0.0238(4) Uani 1 1 d . . .
H16A H 0.9548 0.8323 0.1814 0.029 Uiso 1 1 calc R . .
C17A C 0.94951(6) 0.78077(6) 0.12886(6) 0.0234(4) Uani 1 1 d . . .
H17A H 0.9880 0.7988 0.1228 0.028 Uiso 1 1 calc R . .
C18A C 0.91407(6) 0.73486(6) 0.10285(5) 0.0210(3) Uani 1 1 d . . .
H18A H 0.9275 0.7209 0.0792 0.025 Uiso 1 1 calc R . .
C19A C 0.85823(6) 0.71004(6) 0.11259(5) 0.0173(3) Uani 1 1 d . . .
C20A C 0.81127(6) 0.66054(6) 0.09276(5) 0.0166(3) Uani 1 1 d . . .
O21A O 0.81818(5) 0.55465(5) 0.00514(4) 0.0333(3) Uani 1 1 d . . .
C22A C 0.77367(7) 0.54981(7) 0.01640(6) 0.0242(4) Uani 1 1 d D . .
C23A C 0.71914(7) 0.50500(7) -0.00300(7) 0.0312(4) Uani 1 1 d D . .
H23B H 0.6933 0.4865 0.0231 0.037 Uiso 1 1 calc R . .
H13A H 0.7032 0.5220 -0.0233 0.037 Uiso 1 1 calc R . .
C24A C 0.72518(8) 0.46235(9) -0.03081(8) 0.0476(6) Uani 1 1 d D . .
H24A H 0.7382 0.4432 -0.0097 0.057 Uiso 1 1 calc R . .
H24B H 0.7536 0.4813 -0.0551 0.057 Uiso 1 1 calc R . .
C25A C 0.67165(8) 0.41938(8) -0.05430(8) 0.0429(5) Uani 1 1 d D . .
H25A H 0.6774 0.3899 -0.0672 0.051 Uiso 1 1 calc R . .
H25B H 0.6426 0.4025 -0.0301 0.051 Uiso 1 1 calc R . .
C26A C 0.65090(8) 0.44098(9) -0.09314(7) 0.0462(5) Uani 1 1 d D . .
H26A H 0.6817 0.4639 -0.1145 0.055 Uiso 1 1 calc R . .
H26B H 0.6377 0.4648 -0.0795 0.055 Uiso 1 1 calc R . .
C27A C 0.60404(9) 0.39441(10) -0.12101(8) 0.0547(6) Uani 1 1 d D . .
H27A H 0.6169 0.3708 -0.1346 0.082 Uiso 1 1 calc R . .
H27B H 0.5924 0.4102 -0.1460 0.082 Uiso 1 1 calc R . .
H27C H 0.5728 0.3725 -0.1002 0.082 Uiso 1 1 calc R . .
O1B O 0.43692(5) 0.32921(5) 0.07618(5) 0.0221(3) Uani 1 1 d . . .
H1BA H 0.4091(9) 0.3109(9) 0.0979(8) 0.050(6) Uiso 1 1 d . . .
H1BB H 0.4352(9) 0.3079(9) 0.0564(9) 0.056(8) Uiso 1 1 d . . .
N1B N 0.35843(5) 0.35715(5) -0.00182(5) 0.0193(3) Uani 1 1 d . . .
H1B H 0.3492(8) 0.3446(8) 0.0266(7) 0.036(6) Uiso 1 1 d . . .
N2B N 0.37660(5) 0.41343(5) -0.00821(4) 0.0182(3) Uani 1 1 d . . .
N3B N 0.44114(5) 0.43020(5) 0.05384(4) 0.0174(3) Uani 1 1 d . . .
H3B H 0.4376(9) 0.3957(9) 0.0558(7) 0.051(6) Uiso 1 1 d . . .
N4B N 0.52168(5) 0.48172(5) 0.10313(4) 0.0209(3) Uani 1 1 d . . .
N5B N 0.51860(6) 0.43356(6) 0.11838(5) 0.0257(3) Uani 1 1 d . . .
H5B H 0.4947(9) 0.4013(9) 0.1040(7) 0.049(6) Uiso 1 1 d . . .
C6B C 0.34331(6) 0.32380(6) -0.03930(5) 0.0195(3) Uani 1 1 d . C .
O7B O 0.34987(4) 0.34179(4) -0.07947(4) 0.0243(3) Uani 1 1 d . . .
C8B C 0.31994(7) 0.26356(6) -0.02855(6) 0.0253(4) Uani 1 1 d . . .
H8B1 H 0.3157 0.2579 0.0057 0.030 Uiso 1 1 calc R B 3
H8B2 H 0.3458 0.2516 -0.0396 0.030 Uiso 1 1 calc R B 3
C9B C 0.26401(8) 0.22857(7) -0.05210(7) 0.0377(5) Uani 0.74 1 d PD C 3
H9B1 H 0.2510 0.1894 -0.0452 0.045 Uiso 0.74 1 calc PR C 3
H9B2 H 0.2692 0.2335 -0.0863 0.045 Uiso 0.74 1 calc PR C 3
C10B C 0.21861(19) 0.2411(2) -0.03773(15) 0.0419(11) Uani 0.74 1 d PD C 3
H10E H 0.2324 0.2809 -0.0419 0.050 Uiso 0.74 1 calc PR C 3
H10F H 0.1866 0.2208 -0.0587 0.050 Uiso 0.74 1 calc PR C 3
C11B C 0.19970(11) 0.22536(12) 0.01271(11) 0.0443(7) Uani 0.74 1 d PD C 3
H11E H 0.2315 0.2466 0.0337 0.053 Uiso 0.74 1 calc PR C 3
H11F H 0.1871 0.1858 0.0172 0.053 Uiso 0.74 1 calc PR C 3
C12B C 0.15320(15) 0.23608(18) 0.02650(16) 0.0716(11) Uani 0.74 1 d PD C 3
H12G H 0.1215 0.2150 0.0060 0.107 Uiso 0.74 1 calc PR C 3
H12H H 0.1659 0.2755 0.0234 0.107 Uiso 0.74 1 calc PR C 3
H12I H 0.1425 0.2246 0.0589 0.107 Uiso 0.74 1 calc PR C 3
C9D C 0.26401(8) 0.22857(7) -0.05210(7) 0.0377(5) Uani 0.26 1 d PD C 4
H9D1 H 0.2541 0.1894 -0.0534 0.045 Uiso 0.26 1 calc PR C 4
H9D2 H 0.2642 0.2417 -0.0842 0.045 Uiso 0.26 1 calc PR C 4
C10D C 0.2234(4) 0.2362(6) -0.0206(4) 0.039(3) Uani 0.26 1 d PD C 4
H10G H 0.2296 0.2304 0.0125 0.046 Uiso 0.26 1 calc PR C 4
H10H H 0.2305 0.2744 -0.0237 0.046 Uiso 0.26 1 calc PR C 4
C11D C 0.1640(3) 0.1962(4) -0.0336(4) 0.064(3) Uani 0.26 1 d PD C 4
H11G H 0.1584 0.2008 -0.0671 0.077 Uiso 0.26 1 calc PR C 4
H11H H 0.1565 0.1580 -0.0292 0.077 Uiso 0.26 1 calc PR C 4
C12D C 0.1238(4) 0.2045(5) -0.0050(4) 0.080(4) Uani 0.26 1 d PD C 4
H12J H 0.1331 0.2431 -0.0069 0.120 Uiso 0.26 1 calc PR C 4
H12K H 0.1256 0.1950 0.0276 0.120 Uiso 0.26 1 calc PR C 4
H12L H 0.0865 0.1807 -0.0170 0.120 Uiso 0.26 1 calc PR C 4
C13B C 0.41489(6) 0.44489(6) 0.02038(5) 0.0165(3) Uani 1 1 d . . .
C14B C 0.44091(6) 0.50541(6) 0.02181(5) 0.0169(3) Uani 1 1 d . . .
C15B C 0.43100(6) 0.54135(6) -0.00428(5) 0.0202(3) Uani 1 1 d . . .
H15B H 0.4026 0.5282 -0.0270 0.024 Uiso 1 1 calc R . .
C16B C 0.46447(6) 0.59742(6) 0.00436(6) 0.0229(4) Uani 1 1 d . . .
H16B H 0.4588 0.6231 -0.0129 0.028 Uiso 1 1 calc R . .
C17B C 0.50624(6) 0.61674(6) 0.03799(6) 0.0226(4) Uani 1 1 d . . .
H17B H 0.5282 0.6552 0.0433 0.027 Uiso 1 1 calc R . .
C18B C 0.51616(6) 0.58074(6) 0.06369(5) 0.0209(3) Uani 1 1 d . . .
H18B H 0.5446 0.5938 0.0864 0.025 Uiso 1 1 calc R . .
C19B C 0.48285(6) 0.52473(6) 0.05486(5) 0.0169(3) Uani 1 1 d . . .
C20B C 0.48465(6) 0.47715(6) 0.07423(5) 0.0174(3) Uani 1 1 d . . .
O21B O 0.5984(2) 0.4821(3) 0.15909(19) 0.0276(8) Uani 0.80 1 d P D -5
C22B C 0.55776(17) 0.43773(18) 0.14901(11) 0.0209(7) Uani 0.40 1 d PDU D -5
C23B C 0.54683(10) 0.38305(10) 0.16862(9) 0.0318(6) Uani 0.40 1 d PDU D -5
H23C H 0.5422 0.3836 0.2028 0.038 Uiso 0.40 1 calc PR D -5
H23D H 0.5114 0.3538 0.1557 0.038 Uiso 0.40 1 calc PR D -5
C24B C 0.5895(3) 0.3677(4) 0.1594(4) 0.062(3) Uani 0.30 1 d PD D -5
H24C H 0.5785 0.3320 0.1747 0.074 Uiso 0.30 1 calc PR D -5
H24D H 0.6248 0.3958 0.1734 0.074 Uiso 0.30 1 calc PR D -5
C25B C 0.5977(3) 0.3629(4) 0.1078(3) 0.068(2) Uani 0.30 1 d PD D -5
H25C H 0.6040 0.3967 0.0914 0.082 Uiso 0.30 1 calc PR D -5
H25D H 0.5644 0.3312 0.0944 0.082 Uiso 0.30 1 calc PR D -5
C26B C 0.6490(5) 0.3548(6) 0.1009(5) 0.113(4) Uiso 0.30 1 d PD D -5
H26C H 0.6784 0.3919 0.0912 0.136 Uiso 0.30 1 calc PR D -5
H26D H 0.6586 0.3504 0.1333 0.136 Uiso 0.30 1 calc PR D -5
C27B C 0.663(2) 0.3153(17) 0.0722(6) 0.218(12) Uiso 0.30 1 d PD D -5
H27D H 0.6791 0.2996 0.0930 0.327 Uiso 0.30 1 calc PR D -5
H27E H 0.6891 0.3362 0.0473 0.327 Uiso 0.30 1 calc PR D -5
H27F H 0.6290 0.2856 0.0584 0.327 Uiso 0.30 1 calc PR D -5
O21D O 0.6069(11) 0.4750(11) 0.1479(9) 0.051(5) Uani 0.20 1 d P D 6
C22D C 0.5649(8) 0.4343(8) 0.1338(5) 0.033(4) Uani 0.20 1 d PU D 6
C23D C 0.5629(5) 0.3818(4) 0.1440(4) 0.057(3) Uani 0.20 1 d PDU D 6
H23G H 0.5727 0.3689 0.1153 0.068 Uiso 0.20 1 calc PR D 6
H23H H 0.5247 0.3539 0.1525 0.068 Uiso 0.20 1 calc PR D 6
C24D C 0.6009(3) 0.3857(3) 0.1829(3) 0.058(2) Uani 0.40 1 d PD D 6
H24G H 0.6386 0.4038 0.1697 0.070 Uiso 0.40 1 calc PR D 6
H24H H 0.6004 0.4112 0.2065 0.070 Uiso 0.40 1 calc PR D 6
C25D C 0.5927(3) 0.3358(3) 0.2082(2) 0.0691(19) Uiso 0.40 1 d PD D 6
H25G H 0.6291 0.3389 0.2125 0.083 Uiso 0.40 1 calc PR D 6
H25H H 0.5705 0.3034 0.1881 0.083 Uiso 0.40 1 calc PR D 6
C26D C 0.5637(5) 0.3242(4) 0.2575(4) 0.121(4) Uiso 0.40 1 d PD D 6
H26G H 0.5828 0.3573 0.2776 0.145 Uiso 0.40 1 calc PR D 6
H26H H 0.5249 0.3149 0.2539 0.145 Uiso 0.40 1 calc PR D 6
C27D C 0.5664(5) 0.2747(4) 0.2804(4) 0.160(4) Uiso 0.50 1 d PD D 6
H27J H 0.5748 0.2821 0.3138 0.240 Uiso 0.50 1 calc PR D 6
H27K H 0.5953 0.2703 0.2652 0.240 Uiso 0.50 1 calc PR D 6
H27L H 0.5308 0.2409 0.2766 0.240 Uiso 0.50 1 calc PR D 6
C22E C 0.55776(17) 0.43773(18) 0.14901(11) 0.0209(7) Uani 0.40 1 d P D -7
C23E C 0.54683(10) 0.38305(10) 0.16862(9) 0.0318(6) Uani 0.40 1 d PD D -7
H23I H 0.5065 0.3594 0.1722 0.038 Uiso 0.40 1 calc PR D -7
H23J H 0.5587 0.3655 0.1449 0.038 Uiso 0.40 1 calc PR D -7
C24E C 0.5716(4) 0.3822(3) 0.2121(3) 0.054(2) Uani 0.30 1 d PD D -7
H24I H 0.5546 0.3938 0.2365 0.065 Uiso 0.30 1 calc PR D -7
H24J H 0.6109 0.4112 0.2103 0.065 Uiso 0.30 1 calc PR D -7
C25E C 0.5702(4) 0.3318(3) 0.2293(3) 0.054(2) Uiso 0.30 1 d PD D -7
H25I H 0.5883 0.3201 0.2060 0.065 Uiso 0.30 1 calc PR D -7
H25J H 0.5313 0.3021 0.2317 0.065 Uiso 0.30 1 calc PR D -7
C26E C 0.5985(6) 0.3380(6) 0.2776(4) 0.118(4) Uiso 0.30 1 d PD D -7
H26I H 0.5744 0.3375 0.3030 0.141 Uiso 0.30 1 calc PR D -7
H26J H 0.6337 0.3734 0.2790 0.141 Uiso 0.30 1 calc PR D -7
C27E C 0.6096(14) 0.2874(10) 0.2834(13) 0.226(16) Uiso 0.20 1 d PD D -7
H27M H 0.6199 0.2857 0.3158 0.338 Uiso 0.20 1 calc PR D -7
H27N H 0.6396 0.2927 0.2626 0.338 Uiso 0.20 1 calc PR D -7
H27O H 0.5761 0.2530 0.2754 0.338 Uiso 0.20 1 calc PR D -7

loop_
_atom_site_aniso_label
_atom_site_aniso_U_11
_atom_site_aniso_U_22
_atom_site_aniso_U_33
_atom_site_aniso_U_23
_atom_site_aniso_U_13
_atom_site_aniso_U_12
O1A 0.0196(6) 0.0238(7) 0.0246(7) 0.0019(5) -0.0036(5) 0.0099(5)
N1A 0.0149(7) 0.0294(8) 0.0153(7) -0.0043(6) -0.0035(6) 0.0108(6)
N2A 0.0164(7) 0.0218(7) 0.0176(7) -0.0018(5) -0.0018(5) 0.0102(6)
N3A 0.0145(7) 0.0177(7) 0.0179(7) -0.0031(5) -0.0009(5) 0.0076(6)
N4A 0.0172(7) 0.0208(7) 0.0192(7) -0.0049(5) -0.0030(5) 0.0099(6)
N5A 0.0169(7) 0.0250(7) 0.0224(7) -0.0088(6) -0.0028(6) 0.0100(6)
C6A 0.0204(8) 0.0272(9) 0.0189(8) -0.0045(7) -0.0002(7) 0.0130(7)
O7A 0.0264(6) 0.0332(7) 0.0167(6) -0.0043(5) -0.0003(5) 0.0137(5)
C8A 0.0204(9) 0.0490(12) 0.0268(10) -0.0085(8) 0.0004(7) 0.0115(9)
C9A 0.0233(17) 0.054(3) 0.048(2) -0.024(2) 0.0047(15) 0.0161(18)
C10A 0.0236(17) 0.054(2) 0.058(2) -0.004(2) 0.0044(16) 0.0108(17)
C11A 0.045(2) 0.049(2) 0.039(2) 0.0042(18) -0.0055(17) 0.016(2)
C12A 0.045(3) 0.046(3) 0.057(4) 0.002(3) -0.008(2) 0.004(2)
C8C 0.0204(9) 0.0490(12) 0.0268(10) -0.0085(8) 0.0004(7) 0.0115(9)
C9C 0.031(4) 0.099(7) 0.110(6) 0.005(6) -0.003(4) 0.005(5)
C10C 0.051(5) 0.126(9) 0.058(6) 0.041(6) 0.003(4) 0.020(6)
C11C 0.051(5) 0.070(6) 0.063(5) -0.019(5) -0.008(4) 0.020(4)
C12C 0.044(6) 0.066(10) 0.098(10) 0.010(9) -0.009(5) 0.008(6)
C13A 0.0194(8) 0.0170(8) 0.0154(8) -0.0003(6) -0.0033(6) 0.0110(7)
C14A 0.0184(8) 0.0177(8) 0.0164(8) 0.0014(6) -0.0019(6) 0.0112(7)
C15A 0.0227(8) 0.0178(8) 0.0198(8) -0.0023(6) -0.0033(6) 0.0114(7)
C16A 0.0223(9) 0.0182(8) 0.0278(9) -0.0018(7) -0.0074(7) 0.0078(7)
C17A 0.0166(8) 0.0242(9) 0.0263(9) 0.0019(7) -0.0007(7) 0.0078(7)
C18A 0.0177(8) 0.0244(9) 0.0210(8) 0.0003(7) 0.0008(6) 0.0106(7)
C19A 0.0179(8) 0.0176(8) 0.0167(8) 0.0010(6) -0.0016(6) 0.0091(7)
C20A 0.0161(8) 0.0195(8) 0.0151(8) 0.0015(6) -0.0007(6) 0.0096(7)
O21A 0.0222(6) 0.0414(8) 0.0393(8) -0.0208(6) -0.0057(5) 0.0182(6)
C22A 0.0211(9) 0.0276(9) 0.0269(9) -0.0091(7) -0.0051(7) 0.0144(7)
C23A 0.0235(9) 0.0327(10) 0.0380(11) -0.0157(8) -0.0068(8) 0.0145(8)
C24A 0.0360(11) 0.0425(12) 0.0708(15) -0.0271(11) -0.0147(10) 0.0244(10)
C25A 0.0313(11) 0.0341(11) 0.0600(14) -0.0251(10) -0.0105(10) 0.0139(9)
C26A 0.0397(12) 0.0441(12) 0.0428(12) -0.0146(10) 0.0048(9) 0.0120(10)
C27A 0.0484(14) 0.0634(15) 0.0436(13) -0.0209(11) -0.0087(10) 0.0214(12)
O1B 0.0220(6) 0.0189(6) 0.0237(7) 0.0027(5) 0.0053(5) 0.0089(5)
N1B 0.0215(7) 0.0162(7) 0.0154(7) 0.0034(6) 0.0001(6) 0.0058(6)
N2B 0.0180(7) 0.0138(6) 0.0186(7) 0.0015(5) 0.0006(5) 0.0047(6)
N3B 0.0159(7) 0.0157(7) 0.0180(7) -0.0004(5) -0.0025(5) 0.0059(6)
N4B 0.0200(7) 0.0175(7) 0.0206(7) 0.0024(5) -0.0023(6) 0.0060(6)
N5B 0.0232(8) 0.0173(7) 0.0297(8) 0.0037(6) -0.0091(6) 0.0049(6)
C6B 0.0164(8) 0.0192(8) 0.0187(8) 0.0001(7) -0.0032(6) 0.0057(7)
O7B 0.0273(6) 0.0240(6) 0.0168(6) 0.0006(5) -0.0034(5) 0.0092(5)
C8B 0.0313(9) 0.0189(8) 0.0238(9) -0.0011(7) -0.0021(7) 0.0112(7)
C9B 0.0357(11) 0.0218(9) 0.0394(11) -0.0001(8) -0.0067(9) 0.0022(8)
C10B 0.0270(17) 0.0361(19) 0.051(3) 0.0156(19) -0.0148(17) 0.0070(14)
C11B 0.0319(15) 0.0465(17) 0.0563(19) 0.0161(15) 0.0035(14) 0.0209(14)
C12B 0.041(2) 0.077(3) 0.103(3) 0.011(2) 0.005(2) 0.035(2)
C9D 0.0357(11) 0.0218(9) 0.0394(11) -0.0001(8) -0.0067(9) 0.0022(8)
C10D 0.028(5) 0.045(6) 0.043(7) 0.011(6) -0.001(5) 0.018(4)
C11D 0.043(5) 0.057(6) 0.091(7) 0.032(5) 0.007(5) 0.023(5)
C12D 0.042(6) 0.110(10) 0.096(9) 0.051(7) 0.020(6) 0.045(7)
C13B 0.0155(8) 0.0187(8) 0.0155(8) 0.0027(6) 0.0025(6) 0.0087(7)
C14B 0.0147(8) 0.0172(8) 0.0185(8) -0.0010(6) 0.0031(6) 0.0077(6)
C15B 0.0182(8) 0.0226(8) 0.0213(8) 0.0012(7) 0.0019(6) 0.0113(7)
C16B 0.0248(9) 0.0206(8) 0.0261(9) 0.0041(7) 0.0062(7) 0.0134(7)
C17B 0.0235(8) 0.0158(8) 0.0256(9) 0.0007(7) 0.0061(7) 0.0078(7)
C18B 0.0189(8) 0.0192(8) 0.0203(8) -0.0022(6) 0.0007(6) 0.0063(7)
C19B 0.0166(8) 0.0179(8) 0.0157(8) -0.0002(6) 0.0029(6) 0.0081(7)
C20B 0.0154(8) 0.0166(8) 0.0165(8) -0.0004(6) 0.0011(6) 0.0053(6)
O21B 0.0195(16) 0.0204(14) 0.0329(17) 0.0050(11) -0.0108(11) 0.0025(10)
C22B 0.0190(14) 0.0231(13) 0.0172(18) 0.0039(14) -0.0029(14) 0.0081(11)
C23B 0.0267(13) 0.0234(12) 0.0375(15) 0.0093(12) -0.0084(11) 0.0065(10)
C24B 0.036(5) 0.032(5) 0.114(10) -0.021(5) -0.051(5) 0.015(4)
C25B 0.058(5) 0.070(6) 0.086(7) -0.019(5) -0.004(5) 0.040(5)
O21D 0.032(9) 0.037(9) 0.068(14) 0.013(9) -0.019(8) 0.006(5)
C22D 0.030(6) 0.024(5) 0.027(7) 0.018(6) 0.001(5) -0.001(4)
C23D 0.042(6) 0.040(5) 0.071(7) 0.039(5) -0.011(5) 0.007(5)
C24D 0.036(4) 0.048(4) 0.094(7) 0.022(4) -0.019(4) 0.024(4)
C22E 0.0190(14) 0.0231(13) 0.0172(18) 0.0039(14) -0.0029(14) 0.0081(11)
C23E 0.0267(13) 0.0234(12) 0.0375(15) 0.0093(12) -0.0084(11) 0.0065(10)
C24E 0.081(6) 0.068(5) 0.051(5) -0.011(4) -0.021(4) 0.065(5)

loop_
_atom_type_symbol
_atom_type_description
_atom_type_scat_dispersion_real
_atom_type_scat_dispersion_imag
_atom_type_scat_source
C C 0.0033 0.0016 'International Tables Vol C Tables 4.2.6.8 and 6.1.1.4'
H H 0.0000 0.0000 'International Tables Vol C Tables 4.2.6.8 and 6.1.1.4'
N N 0.0061 0.0033 'International Tables Vol C Tables 4.2.6.8 and 6.1.1.4'
O O 0.0106 0.0060 'International Tables Vol C Tables 4.2.6.8 and 6.1.1.4'

loop_
_geom_angle_atom_site_label_1
_geom_angle_atom_site_label_2
_geom_angle_atom_site_label_3
_geom_angle
_geom_angle_site_symmetry_1
_geom_angle_site_symmetry_3
_geom_angle_publ_flag
H1AA O1A H1AB 115(2) . . ?
C6A N1A N2A 119.00(13) . . ?
C6A N1A H1A 118.7(12) . . ?
N2A N1A H1A 119.9(13) . . ?
C13A N2A N1A 113.22(12) . . ?
C13A N3A C20A 110.68(13) . . ?
C13A N3A H3A 122.9(12) . . ?
C20A N3A H3A 123.6(12) . . ?
C20A N4A N5A 116.86(12) . . ?
C22A N5A N4A 118.18(13) . . ?
C22A N5A H5A 121.7(12) . . ?
N4A N5A H5A 119.4(12) . . ?
O7A C6A N1A 122.09(14) . . ?
O7A C6A C8A 123.04(15) . . ?
N1A C6A C8A 114.74(14) . . ?
C9A C8A C6A 114.5(2) . . ?
C9A C8A H8A1 108.6 . . ?
C6A C8A H8A1 108.6 . . ?
C9A C8A H8A2 108.6 . . ?
C6A C8A H8A2 108.6 . . ?
H8A1 C8A H8A2 107.6 . . ?
C8A C9A C10A 110.7(3) . . ?
C8A C9A H9A1 109.5 . . ?
C10A C9A H9A1 109.5 . . ?
C8A C9A H9A2 109.5 . . ?
C10A C9A H9A2 109.5 . . ?
H9A1 C9A H9A2 108.1 . . ?
C11A C10A C9A 115.8(4) . . ?
C11A C10A H10A 108.3 . . ?
C9A C10A H10A 108.3 . . ?
C11A C10A H10B 108.3 . . ?
C9A C10A H10B 108.3 . . ?
H10A C10A H10B 107.4 . . ?
C12A C11A C10A 113.1(5) . . ?
C12A C11A H11A 109.0 . . ?
C10A C11A H11A 109.0 . . ?
C12A C11A H11B 109.0 . . ?
C10A C11A H11B 109.0 . . ?
H11A C11A H11B 107.8 . . ?
C10C C9C H9C1 106.1 . . ?
C10C C9C H9C2 106.1 . . ?
H9C1 C9C H9C2 106.3 . . ?
C11C C10C C9C 113.9(9) . . ?
C11C C10C H10C 108.8 . . ?
C9C C10C H10C 108.8 . . ?
C11C C10C H10D 108.8 . . ?
C9C C10C H10D 108.8 . . ?
H10C C10C H10D 107.7 . . ?
C10C C11C C12C 114.3(11) . . ?
C10C C11C H11C 108.7 . . ?
C12C C11C H11C 108.7 . . ?
C10C C11C H11D 108.7 . . ?
C12C C11C H11D 108.7 . . ?
H11C C11C H11D 107.6 . . ?
C11C C12C H12D 109.5 . . ?
C11C C12C H12E 109.5 . . ?
H12D C12C H12E 109.5 . . ?
C11C C12C H12F 109.5 . . ?
H12D C12C H12F 109.5 . . ?
H12E C12C H12F 109.5 . . ?
N2A C13A N3A 128.25(14) . . ?
N2A C13A C14A 124.76(13) . . ?
N3A C13A C14A 106.99(12) . . ?
C15A C14A C19A 121.18(14) . . ?
C15A C14A C13A 131.24(14) . . ?
C19A C14A C13A 107.56(13) . . ?
C14A C15A C16A 117.34(14) . . ?
C14A C15A H15A 121.3 . . ?
C16A C15A H15A 121.3 . . ?
C15A C16A C17A 121.27(14) . . ?
C15A C16A H16A 119.4 . . ?
C17A C16A H16A 119.4 . . ?
C18A C17A C16A 121.09(15) . . ?
C18A C17A H17A 119.5 . . ?
C16A C17A H17A 119.5 . . ?
C17A C18A C19A 117.60(14) . . ?
C17A C18A H18A 121.2 . . ?
C19A C18A H18A 121.2 . . ?
C18A C19A C14A 121.52(14) . . ?
C18A C19A C20A 130.57(14) . . ?
C14A C19A C20A 107.89(13) . . ?
N4A C20A N3A 130.33(14) . . ?
N4A C20A C19A 122.90(13) . . ?
N3A C20A C19A 106.76(12) . . ?
O21A C22A N5A 123.08(15) . . ?
O21A C22A C23A 122.83(14) . . ?
N5A C22A C23A 114.08(14) . . ?
C24A C23A C22A 112.45(14) . . ?
C24A C23A H23B 109.1 . . ?
C22A C23A H23B 109.1 . . ?
C24A C23A H13A 109.1 . . ?
C22A C23A H13A 109.1 . . ?
H23B C23A H13A 107.8 . . ?
C23A C24A C25A 113.52(15) . . ?
C23A C24A H24A 108.9 . . ?
C25A C24A H24A 108.9 . . ?
C23A C24A H24B 108.9 . . ?
C25A C24A H24B 108.9 . . ?
H24A C24A H24B 107.7 . . ?
C26A C25A C24A 115.41(18) . . ?
C26A C25A H25A 108.4 . . ?
C24A C25A H25A 108.4 . . ?
C26A C25A H25B 108.4 . . ?
C24A C25A H25B 108.4 . . ?
H25A C25A H25B 107.5 . . ?
C25A C26A C27A 112.24(18) . . ?
C25A C26A H26A 109.2 . . ?
C27A C26A H26A 109.2 . . ?
C25A C26A H26B 109.2 . . ?
C27A C26A H26B 109.2 . . ?
H26A C26A H26B 107.9 . . ?
C26A C27A H27A 109.5 . . ?
C26A C27A H27B 109.5 . . ?
H27A C27A H27B 109.5 . . ?
C26A C27A H27C 109.5 . . ?
H27A C27A H27C 109.5 . . ?
H27B C27A H27C 109.5 . . ?
H1BA O1B H1BB 110(2) . . ?
C6B N1B N2B 119.17(13) . . ?
C6B N1B H1B 122.4(13) . . ?
N2B N1B H1B 116.2(13) . . ?
C13B N2B N1B 113.36(12) . . ?
C13B N3B C20B 110.53(13) . . ?
C13B N3B H3B 123.8(13) . . ?
C20B N3B H3B 123.2(13) . . ?
C20B N4B N5B 117.05(13) . . ?
C22D N5B C22B 21.5(6) . . ?
C22D N5B N4B 119.7(8) . . ?
C22B N5B N4B 117.8(2) . . ?
C22D N5B H5B 112.6(16) . . ?
C22B N5B H5B 122.5(14) . . ?
N4B N5B H5B 118.9(14) . . ?
O7B C6B N1B 121.98(14) . . ?
O7B C6B C8B 122.81(14) . . ?
N1B C6B C8B 115.17(13) . . ?
C6B C8B C9B 111.14(14) . . ?
C6B C8B H8B1 109.4 . . ?
C9B C8B H8B1 109.4 . . ?
C6B C8B H8B2 109.4 . . ?
C9B C8B H8B2 109.4 . . ?
H8B1 C8B H8B2 108.0 . . ?
C8B C9B C10B 115.9(2) . . ?
C8B C9B H9B1 108.3 . . ?
C10B C9B H9B1 108.3 . . ?
C8B C9B H9B2 108.3 . . ?
C10B C9B H9B2 108.3 . . ?
H9B1 C9B H9B2 107.4 . . ?
C11B C10B C9B 113.3(3) . . ?
C11B C10B H10E 108.9 . . ?
C9B C10B H10E 108.9 . . ?
C11B C10B H10F 108.9 . . ?
C9B C10B H10F 108.9 . . ?
H10E C10B H10F 107.7 . . ?
C10B C11B C12B 113.3(3) . . ?
C10B C11B H11E 108.9 . . ?
C12B C11B H11E 108.9 . . ?
C10B C11B H11F 108.9 . . ?
C12B C11B H11F 108.9 . . ?
H11E C11B H11F 107.7 . . ?
C11D C10D H10G 109.4 . . ?
C11D C10D H10H 109.4 . . ?
H10G C10D H10H 108.0 . . ?
C12D C11D C10D 112.4(9) . . ?
C12D C11D H11G 109.1 . . ?
C10D C11D H11G 109.1 . . ?
C12D C11D H11H 109.1 . . ?
C10D C11D H11H 109.1 . . ?
H11G C11D H11H 107.9 . . ?
N2B C13B N3B 128.29(14) . . ?
N2B C13B C14B 124.73(13) . . ?
N3B C13B C14B 106.93(12) . . ?
C15B C14B C19B 121.33(14) . . ?
C15B C14B C13B 131.01(14) . . ?
C19B C14B C13B 107.61(13) . . ?
C14B C15B C16B 117.19(14) . . ?
C14B C15B H15B 121.4 . . ?
C16B C15B H15B 121.4 . . ?
C15B C16B C17B 121.37(15) . . ?
C15B C16B H16B 119.3 . . ?
C17B C16B H16B 119.3 . . ?
C18B C17B C16B 121.19(14) . . ?
C18B C17B H17B 119.4 . . ?
C16B C17B H17B 119.4 . . ?
C17B C18B C19B 117.38(14) . . ?
C17B C18B H18B 121.3 . . ?
C19B C18B H18B 121.3 . . ?
C18B C19B C14B 121.53(14) . . ?
C18B C19B C20B 130.39(14) . . ?
C14B C19B C20B 108.02(12) . . ?
N4B C20B N3B 130.13(14) . . ?
N4B C20B C19B 123.13(13) . . ?
N3B C20B C19B 106.70(13) . . ?
O21B C22B N5B 122.5(5) . . ?
O21B C22B C23B 123.6(4) . . ?
N5B C22B C23B 113.9(3) . . ?
C24B C23B C22B 116.4(5) . . ?
C24B C23B H23C 108.2 . . ?
C22B C23B H23C 108.2 . . ?
C24B C23B H23D 108.2 . . ?
C22B C23B H23D 108.2 . . ?
H23C C23B H23D 107.3 . . ?
C23B C24B C25B 112.4(7) . . ?
C23B C24B H24C 109.1 . . ?
C25B C24B H24C 109.1 . . ?
C23B C24B H24D 109.1 . . ?
C25B C24B H24D 109.1 . . ?
H24C C24B H24D 107.9 . . ?
C24B C25B C26B 109.0(8) . . ?
C24B C25B H25C 109.9 . . ?
C26B C25B H25C 109.9 . . ?
C24B C25B H25D 109.9 . . ?
C26B C25B H25D 109.9 . . ?
H25C C25B H25D 108.3 . . ?
C27B C26B C25B 137(3) . . ?
C27B C26B H26C 102.9 . . ?
C25B C26B H26C 102.9 . . ?
C27B C26B H26D 102.9 . . ?
C25B C26B H26D 102.9 . . ?
H26C C26B H26D 105.1 . . ?
O21D C22D N5B 126(2) . . ?
O21D C22D C23D 114(2) . . ?
N5B C22D C23D 119.2(14) . . ?
C22D C23D C24D 113.6(11) . . ?
C22D C23D H23G 108.8 . . ?
C24D C23D H23G 108.8 . . ?
C22D C23D H23H 108.8 . . ?
C24D C23D H23H 108.8 . . ?
H23G C23D H23H 107.7 . . ?
C25D C24D C23D 121.3(7) . . ?
C25D C24D H24G 107.0 . . ?
C23D C24D H24G 107.0 . . ?
C25D C24D H24H 107.0 . . ?
C23D C24D H24H 107.0 . . ?
H24G C24D H24H 106.7 . . ?
C24D C25D C26D 117.0(7) . . ?
C24D C25D H25G 108.0 . . ?
C26D C25D H25G 108.0 . . ?
C24D C25D H25H 108.0 . . ?
C26D C25D H25H 108.0 . . ?
H25G C25D H25H 107.3 . . ?
C27D C26D C25D 108.0(7) . . ?
C27D C26D H26G 110.1 . . ?
C25D C26D H26G 110.1 . . ?
C27D C26D H26H 110.1 . . ?
C25D C26D H26H 110.1 . . ?
H26G C26D H26H 108.4 . . ?
C25E C24E H24I 106.9 . . ?
C25E C24E H24J 106.9 . . ?
H24I C24E H24J 106.7 . . ?
C24E C25E C26E 114.8(8) . . ?
C24E C25E H25I 108.6 . . ?
C26E C25E H25I 108.6 . . ?
C24E C25E H25J 108.6 . . ?
C26E C25E H25J 108.6 . . ?
H25I C25E H25J 107.5 . . ?
C25E C26E C27E 107.8(15) . . ?
C25E C26E H26I 110.2 . . ?
C27E C26E H26I 110.2 . . ?
C25E C26E H26J 110.2 . . ?
C27E C26E H26J 110.2 . . ?
H26I C26E H26J 108.5 . . ?

loop_
_geom_bond_atom_site_label_1
_geom_bond_atom_site_label_2
_geom_bond_distance
_geom_bond_site_symmetry_2
_geom_bond_publ_flag
O1A H1AA 0.80(2) . ?
O1A H1AB 0.93(2) . ?
N1A C6A 1.348(2) . ?
N1A N2A 1.4030(17) . ?
N1A H1A 0.91(2) . ?
N2A C13A 1.2901(19) . ?
N3A C13A 1.3855(19) . ?
N3A C20A 1.3960(19) . ?
N3A H3A 0.868(19) . ?
N4A C20A 1.2845(19) . ?
N4A N5A 1.3843(17) . ?
N5A C22A 1.356(2) . ?
N5A H5A 0.96(2) . ?
C6A O7A 1.2303(18) . ?
C6A C8A 1.510(2) . ?
C8A C9A 1.497(4) . ?
C8A H8A1 0.9900 . ?
C8A H8A2 0.9900 . ?
C9A C10A 1.541(5) . ?
C9A H9A1 0.9900 . ?
C9A H9A2 0.9900 . ?
C10A C11A 1.524(5) . ?
C10A H10A 0.9900 . ?
C10A H10B 0.9900 . ?
C11A C12A 1.522(7) . ?
C11A H11A 0.9900 . ?
C11A H11B 0.9900 . ?
C12A H12A 0.9800 . ?
C12A H12B 0.9800 . ?
C12A H12C 0.9800 . ?
C9C C10C 1.529(11) . ?
C9C H9C1 0.9900 . ?
C9C H9C2 0.9900 . ?
C10C C11C 1.460(10) . ?
C10C H10C 0.9900 . ?
C10C H10D 0.9900 . ?
C11C C12C 1.519(13) . ?
C11C H11C 0.9900 . ?
C11C H11D 0.9900 . ?
C12C H12D 0.9800 . ?
C12C H12E 0.9800 . ?
C12C H12F 0.9800 . ?
C13A C14A 1.474(2) . ?
C14A C15A 1.391(2) . ?
C14A C19A 1.392(2) . ?
C15A C16A 1.392(2) . ?
C15A H15A 0.9500 . ?
C16A C17A 1.399(2) . ?
C16A H16A 0.9500 . ?
C17A C18A 1.386(2) . ?
C17A H17A 0.9500 . ?
C18A C19A 1.387(2) . ?
C18A H18A 0.9500 . ?
C19A C20A 1.468(2) . ?
O21A C22A 1.2290(19) . ?
C22A C23A 1.518(2) . ?
C23A C24A 1.515(2) . ?
C23A H23B 0.9900 . ?
C23A H13A 0.9900 . ?
C24A C25A 1.533(3) . ?
C24A H24A 0.9900 . ?
C24A H24B 0.9900 . ?
C25A C26A 1.515(3) . ?
C25A H25A 0.9900 . ?
C25A H25B 0.9900 . ?
C26A C27A 1.534(3) . ?
C26A H26A 0.9900 . ?
C26A H26B 0.9900 . ?
C27A H27A 0.9800 . ?
C27A H27B 0.9800 . ?
C27A H27C 0.9800 . ?
O1B H1BA 0.93(2) . ?
O1B H1BB 0.81(2) . ?
N1B C6B 1.345(2) . ?
N1B N2B 1.4068(17) . ?
N1B H1B 0.87(2) . ?
N2B C13B 1.2861(18) . ?
N3B C13B 1.3902(19) . ?
N3B C20B 1.3988(19) . ?
N3B H3B 0.92(2) . ?
N4B C20B 1.2834(19) . ?
N4B N5B 1.3803(18) . ?
N5B C22D 1.36(2) . ?
N5B C22B 1.364(4) . ?
N5B H5B 0.91(2) . ?
C6B O7B 1.2324(18) . ?
C6B C8B 1.507(2) . ?
C8B C9B 1.529(2) . ?
C8B H8B1 0.9900 . ?
C8B H8B2 0.9900 . ?
C9B C10B 1.536(5) . ?
C9B H9B1 0.9900 . ?
C9B H9B2 0.9900 . ?
C10B C11B 1.526(4) . ?
C10B H10E 0.9900 . ?
C10B H10F 0.9900 . ?
C11B C12B 1.529(4) . ?
C11B H11E 0.9900 . ?
C11B H11F 0.9900 . ?
C12B H12G 0.9800 . ?
C12B H12H 0.9800 . ?
C12B H12I 0.9800 . ?
C10D C11D 1.518(13) . ?
C10D H10G 0.9900 . ?
C10D H10H 0.9900 . ?
C11D C12D 1.502(11) . ?
C11D H11G 0.9900 . ?
C11D H11H 0.9900 . ?
C12D H12J 0.9800 . ?
C12D H12K 0.9800 . ?
C12D H12L 0.9800 . ?
C13B C14B 1.475(2) . ?
C14B C15B 1.390(2) . ?
C14B C19B 1.391(2) . ?
C15B C16B 1.392(2) . ?
C15B H15B 0.9500 . ?
C16B C17B 1.399(2) . ?
C16B H16B 0.9500 . ?
C17B C18B 1.385(2) . ?
C17B H17B 0.9500 . ?
C18B C19B 1.391(2) . ?
C18B H18B 0.9500 . ?
C19B C20B 1.469(2) . ?
O21B C22B 1.229(8) . ?
C22B C23B 1.513(5) . ?
C23B C24B 1.483(9) . ?
C23B H23C 0.9900 . ?
C23B H23D 0.9900 . ?
C24B C25B 1.513(11) . ?
C24B H24C 0.9900 . ?
C24B H24D 0.9900 . ?
C25B C26B 1.577(12) . ?
C25B H25C 0.9900 . ?
C25B H25D 0.9900 . ?
C26B C27B 1.576(10) . ?
C26B H26C 0.9900 . ?
C26B H26D 0.9900 . ?
C27B H27D 0.9800 . ?
C27B H27E 0.9800 . ?
C27B H27F 0.9800 . ?
O21D C22D 1.23(3) . ?
C22D C23D 1.47(2) . ?
C23D C24D 1.508(11) . ?
C23D H23G 0.9900 . ?
C23D H23H 0.9900 . ?
C24D C25D 1.487(8) . ?
C24D H24G 0.9900 . ?
C24D H24H 0.9900 . ?
C25D C26D 1.579(10) . ?
C25D H25G 0.9900 . ?
C25D H25H 0.9900 . ?
C26D C27D 1.570(8) . ?
C26D H26G 0.9900 . ?
C26D H26H 0.9900 . ?
C27D H27J 0.9800 . ?
C27D H27K 0.9800 . ?
C27D H27L 0.9800 . ?
C24E C25E 1.478(9) . ?
C24E H24I 0.9900 . ?
C24E H24J 0.9900 . ?
C25E C26E 1.560(12) . ?
C25E H25I 0.9900 . ?
C25E H25J 0.9900 . ?
C26E C27E 1.606(10) . ?
C26E H26I 0.9900 . ?
C26E H26J 0.9900 . ?
C27E H27M 0.9800 . ?
C27E H27N 0.9800 . ?
C27E H27O 0.9800 . ?

loop_
_geom_hbond_atom_site_label_D
_geom_hbond_atom_site_label_H
_geom_hbond_atom_site_label_A
_geom_hbond_distance_DH
_geom_hbond_distance_HA
_geom_hbond_distance_DA
_geom_hbond_angle_DHA
_geom_hbond_site_symmetry_A
O1A H1AA O21D 0.80(2) 1.88(4) 2.66(3) 165(2) .
O1A H1AA O21B 0.80(2) 2.04(3) 2.834(6) 176(2) .
O1A H1AB N2B 0.93(2) 1.97(3) 2.8746(18) 164(2) 10_665
O1A H1AB O7B 0.93(2) 2.52(2) 3.0509(16) 116.6(17) 10_665
N1A H1A O7B 0.91(2) 1.88(2) 2.7796(17) 173.7(19) 10_665
N3A H3A O1A 0.868(19) 2.015(19) 2.8519(18) 161.6(16) .
N5A H5A O1A 0.96(2) 1.95(2) 2.9035(18) 179.0(19) .
O1B H1BA N2A 0.93(2) 1.96(2) 2.8597(18) 162(2) 14_455
O1B H1BA O7A 0.93(2) 2.55(2) 3.0875(16) 117.2(16) 14_455
O1B H1BB O21A 0.81(2) 2.04(3) 2.8324(18) 170(2) 2_655
N1B H1B O7A 0.87(2) 1.90(2) 2.7688(17) 173.6(18) 14_455
N3B H3B O1B 0.92(2) 1.95(2) 2.8470(18) 165.2(19) .
N5B H5B O1B 0.91(2) 2.02(2) 2.9267(19) 175(2) .

loop_
_geom_torsion_atom_site_label_1
_geom_torsion_atom_site_label_2
_geom_torsion_atom_site_label_3
_geom_torsion_atom_site_label_4
_geom_torsion
_geom_torsion_site_symmetry_1
_geom_torsion_site_symmetry_2
_geom_torsion_site_symmetry_3
_geom_torsion_site_symmetry_4
_geom_torsion_publ_flag
C6A N1A N2A C13A 145.31(14) . . . . ?
C20A N4A N5A C22A -175.70(14) . . . . ?
N2A N1A C6A O7A -7.7(2) . . . . ?
N2A N1A C6A C8A 176.26(14) . . . . ?
O7A C6A C8A C9A 29.5(3) . . . . ?
N1A C6A C8A C9A -154.5(2) . . . . ?
C6A C8A C9A C10A 175.9(3) . . . . ?
C8A C9A C10A C11A 69.0(5) . . . . ?
C9A C10A C11A C12A -179.1(6) . . . . ?
C9C C10C C11C C12C 174.3(14) . . . . ?
N1A N2A C13A N3A -3.4(2) . . . . ?
N1A N2A C13A C14A 177.32(13) . . . . ?
C20A N3A C13A N2A -176.51(14) . . . . ?
C20A N3A C13A C14A 2.84(16) . . . . ?
N2A C13A C14A C15A 0.2(3) . . . . ?
N3A C13A C14A C15A -179.18(15) . . . . ?
N2A C13A C14A C19A 178.49(14) . . . . ?
N3A C13A C14A C19A -0.88(16) . . . . ?
C19A C14A C15A C16A 0.8(2) . . . . ?
C13A C14A C15A C16A 178.93(15) . . . . ?
C14A C15A C16A C17A 0.2(2) . . . . ?
C15A C16A C17A C18A -0.8(2) . . . . ?
C16A C17A C18A C19A 0.4(2) . . . . ?
C17A C18A C19A C14A 0.6(2) . . . . ?
C17A C18A C19A C20A -177.49(15) . . . . ?
C15A C14A C19A C18A -1.3(2) . . . . ?
C13A C14A C19A C18A -179.79(13) . . . . ?
C15A C14A C19A C20A 177.23(13) . . . . ?
C13A C14A C19A C20A -1.28(16) . . . . ?
N5A N4A C20A N3A 1.4(2) . . . . ?
N5A N4A C20A C19A 179.83(13) . . . . ?
C13A N3A C20A N4A 175.05(15) . . . . ?
C13A N3A C20A C19A -3.61(16) . . . . ?
C18A C19A C20A N4A 2.5(3) . . . . ?
C14A C19A C20A N4A -175.82(14) . . . . ?
C18A C19A C20A N3A -178.70(15) . . . . ?
C14A C19A C20A N3A 2.97(16) . . . . ?
N4A N5A C22A O21A 5.4(2) . . . . ?
N4A N5A C22A C23A -173.25(14) . . . . ?
O21A C22A C23A C24A 9.5(3) . . . . ?
N5A C22A C23A C24A -171.83(17) . . . . ?
C22A C23A C24A C25A -175.05(18) . . . . ?
C23A C24A C25A C26A 67.4(3) . . . . ?
C24A C25A C26A C27A 168.98(17) . . . . ?
C6B N1B N2B C13B -144.96(14) . . . . ?
C20B N4B N5B C22D 155.4(7) . . . . ?
C20B N4B N5B C22B 179.83(19) . . . . ?
N2B N1B C6B O7B 7.2(2) . . . . ?
N2B N1B C6B C8B -175.00(13) . . . . ?
O7B C6B C8B C9B -55.0(2) . . . . ?
N1B C6B C8B C9B 127.19(15) . . . . ?
C6B C8B C9B C10B -60.5(2) . . . . ?
C8B C9B C10B C11B -68.1(4) . . . . ?
C9B C10B C11B C12B -178.1(3) . . . . ?
N1B N2B C13B N3B 3.6(2) . . . . ?
N1B N2B C13B C14B -179.22(13) . . . . ?
C20B N3B C13B N2B 173.39(14) . . . . ?
C20B N3B C13B C14B -4.22(16) . . . . ?
N2B C13B C14B C15B 1.6(3) . . . . ?
N3B C13B C14B C15B 179.35(15) . . . . ?
N2B C13B C14B C19B -175.76(14) . . . . ?
N3B C13B C14B C19B 1.96(16) . . . . ?
C19B C14B C15B C16B -0.6(2) . . . . ?
C13B C14B C15B C16B -177.64(14) . . . . ?
C14B C15B C16B C17B -0.2(2) . . . . ?
C15B C16B C17B C18B 0.6(2) . . . . ?
C16B C17B C18B C19B -0.3(2) . . . . ?
C17B C18B C19B C14B -0.5(2) . . . . ?
C17B C18B C19B C20B 176.66(15) . . . . ?
C15B C14B C19B C18B 0.9(2) . . . . ?
C13B C14B C19B C18B 178.59(13) . . . . ?
C15B C14B C19B C20B -176.80(13) . . . . ?
C13B C14B C19B C20B 0.89(16) . . . . ?
N5B N4B C20B N3B -2.1(2) . . . . ?
N5B N4B C20B C19B -179.68(13) . . . . ?
C13B N3B C20B N4B -173.13(15) . . . . ?
C13B N3B C20B C19B 4.75(16) . . . . ?
C18B C19B C20B N4B -2.8(3) . . . . ?
C14B C19B C20B N4B 174.66(14) . . . . ?
C18B C19B C20B N3B 179.17(15) . . . . ?
C14B C19B C20B N3B -3.41(16) . . . . ?
C22D N5B C22B O21B 92(3) . . . . ?
N4B N5B C22B O21B -8.5(4) . . . . ?
C22D N5B C22B C23B -87(3) . . . . ?
N4B N5B C22B C23B 172.35(19) . . . . ?
O21B C22B C23B C24B -59.0(6) . . . . ?
N5B C22B C23B C24B 120.2(5) . . . . ?
C22B C23B C24B C25B -60.8(7) . . . . ?
C23B C24B C25B C26B 172.1(8) . . . . ?
C24B C25B C26B C27B 132.4(17) . . . . ?
C22B N5B C22D O21D -70(3) . . . . ?
N4B N5B C22D O21D 21(2) . . . . ?
C22B N5B C22D C23D 97(3) . . . . ?
N4B N5B C22D C23D -171.8(9) . . . . ?
O21D C22D C23D C24D 20(2) . . . . ?
N5B C22D C23D C24D -148.2(11) . . . . ?
C22D C23D C24D C25D 160.4(10) . . . . ?
C23D C24D C25D C26D -100.4(12) . . . . ?
C24D C25D C26D C27D -172.6(8) . . . . ?
C24E C25E C26E C27E -162.9(16) . . . . ?
